data_4512679
loop_
_publ_author_name
'Kr\"oger, Denis'
'Schl\"uter, Torben'
'Fischer, Malte'
'Geibel, Irina'
'Martens, J\"urgen'

_publ_section_title
;
 Three-Component Reaction toward Polyannulated Quinazolinones,
 Benzoxazinones, and Benzothiazinones.
;
_journal_issue 3
_journal_name_full 'ACS combinatorial science'
_journal_page_first 202
_journal_page_last 207
_journal_paper_doi 10.1021/co500165a
_journal_volume 17
_journal_year 2015
_chemical_formula_structural C14H16N2O4S
_chemical_formula_sum 'C14 H16 N2 O4 S'
_chemical_formula_weight 308.35
_space_group_crystal_system monoclinic
_space_group_IT_number 14
_space_group_name_Hall '-P 2yn'
_space_group_name_H-M_alt 'P 1 21/n 1'
_symmetry_space_group_name_Hall '-P 2yn'
_symmetry_space_group_name_H-M 'P 1 21/n 1'
_atom_sites_solution_hydrogens difmap
_atom_sites_solution_primary direct
_atom_sites_solution_secondary difmap
_audit_creation_method SHELXL-2014/7
_cell_angle_alpha 90
_cell_angle_beta 108.4109(11)
_cell_angle_gamma 90
_cell_formula_units_Z 4
_cell_length_a 10.8848(3)
_cell_length_b 9.6003(2)
_cell_length_c 14.2172(4)
_cell_measurement_reflns_used 9192
_cell_measurement_temperature 120(2)
_cell_measurement_theta_max 36.34
_cell_measurement_theta_min 2.60
_cell_volume 1409.62(6)
_computing_cell_refinement 'Bruker SAINT V8.34A'
_computing_data_collection 'Bruker APEX2'
_computing_data_reduction 'Bruker SAINT V8.34A'
_computing_structure_refinement 'SHELXL-2014/7 (Sheldrick, 2014)'
_computing_structure_solution 'SHELXS-2013/1 (Sheldrick, 2013)'
_diffrn_ambient_temperature 120(2)
_diffrn_measured_fraction_theta_full 1.000
_diffrn_measured_fraction_theta_max 1.000
_diffrn_measurement_device_type 'Bruker APEX-II CCD'
_diffrn_measurement_method '\f and \w scans'
_diffrn_radiation_type MoK\a
_diffrn_radiation_wavelength 0.71073
_diffrn_reflns_av_R_equivalents 0.0218
_diffrn_reflns_av_unetI/netI 0.0090
_diffrn_reflns_Laue_measured_fraction_full 1.000
_diffrn_reflns_Laue_measured_fraction_max 1.000
_diffrn_reflns_limit_h_max 18
_diffrn_reflns_limit_h_min -18
_diffrn_reflns_limit_k_max 16
_diffrn_reflns_limit_k_min -16
_diffrn_reflns_limit_l_max 23
_diffrn_reflns_limit_l_min -23
_diffrn_reflns_number 85025
_diffrn_reflns_point_group_measured_fraction_full 1.000
_diffrn_reflns_point_group_measured_fraction_max 1.000
_diffrn_reflns_theta_full 25.242
_diffrn_reflns_theta_max 36.317
_diffrn_reflns_theta_min 2.071
_diffrn_source 'sealed tube'
_exptl_absorpt_coefficient_mu 0.247
_exptl_absorpt_correction_T_max 1.0000
_exptl_absorpt_correction_T_min 0.9649
_exptl_absorpt_correction_type multi-scan
_exptl_absorpt_process_details 'SADABS-2012/1 (Sheldrick)'
_exptl_crystal_colour colourless
_exptl_crystal_density_diffrn 1.453
_exptl_crystal_description irregular
_exptl_crystal_F_000 648
_exptl_crystal_size_max 0.400
_exptl_crystal_size_mid 0.300
_exptl_crystal_size_min 0.200
_refine_diff_density_max 0.571
_refine_diff_density_min -0.245
_refine_diff_density_rms 0.054
_refine_ls_extinction_method none
_refine_ls_goodness_of_fit_ref 1.093
_refine_ls_hydrogen_treatment constr
_refine_ls_matrix_type full
_refine_ls_number_parameters 194
_refine_ls_number_reflns 6822
_refine_ls_number_restraints 0
_refine_ls_restrained_S_all 1.093
_refine_ls_R_factor_all 0.0300
_refine_ls_R_factor_gt 0.0268
_refine_ls_shift/su_max 0.002
_refine_ls_shift/su_mean 0.000
_refine_ls_structure_factor_coef Fsqd
_refine_ls_weighting_details 'w=1/[\s^2^(Fo^2^)+(0.0400P)^2^+0.3000P] where P=(Fo^2^+2Fc^2^)/3'
_refine_ls_weighting_scheme calc
_refine_ls_wR_factor_gt 0.0776
_refine_ls_wR_factor_ref 0.0801
_reflns_Friedel_coverage 0.000
_reflns_number_gt 6210
_reflns_number_total 6822
_reflns_threshold_expression 'I > 2\s(I)'
_cod_data_source_file co500165a_si_003.cif
_cod_data_source_block maffp3
_cod_depositor_comments 'Adding full bibliography for 4512676--4512681.cif.'
_cod_database_code 4512679
_shelx_shelxl_version_number 2014/7
_shelx_space_group_comment
;
The symmetry employed for this shelxl refinement is uniquely defined
by the following loop, which should always be used as a source of
symmetry information in preference to the above space-group names.
They are only intended as comments.
;
_shelx_estimated_absorpt_t_min 0.907
_shelx_estimated_absorpt_t_max 0.952

loop_
_space_group_symop_operation_xyz
'x, y, z'
'-x+1/2, y+1/2, -z+1/2'
'-x, -y, -z'
'x-1/2, -y-1/2, z-1/2'

loop_
_atom_site_label
_atom_site_type_symbol
_atom_site_fract_x
_atom_site_fract_y
_atom_site_fract_z
_atom_site_U_iso_or_equiv
_atom_site_adp_type
_atom_site_occupancy
_atom_site_site_symmetry_order
_atom_site_calc_flag
_atom_site_refinement_flags_posn
_atom_site_refinement_flags_adp
S1 S 0.33169(2) 0.42603(2) 0.71394(2) 0.01627(4) Uani 1 1 d . .
O1 O 0.54130(4) 0.76292(5) 0.76751(3) 0.01628(8) Uani 1 1 d . .
O2 O 0.21463(5) 0.82837(5) 0.53441(4) 0.02060(9) Uani 1 1 d . .
O3 O 0.41571(7) 1.27006(6) 0.47838(4) 0.02767(11) Uani 1 1 d . .
O4 O 0.58170(6) 1.35127(6) 0.59443(5) 0.03129(13) Uani 1 1 d . .
N1 N 0.33942(4) 0.68290(5) 0.65387(4) 0.01297(8) Uani 1 1 d . .
N2 N 0.50220(6) 1.25931(6) 0.55839(5) 0.02059(10) Uani 1 1 d . .
C1 C 0.24644(5) 0.56512(6) 0.62884(4) 0.01357(9) Uani 1 1 d . .
C2 C 0.22213(6) 0.51397(7) 0.52273(4) 0.01891(10) Uani 1 1 d . .
H2A H 0.3051 0.5013 0.5105 0.028 Uiso 1 1 calc R U
H2B H 0.1700 0.5828 0.4761 0.028 Uiso 1 1 calc R U
H2C H 0.1757 0.4250 0.5135 0.028 Uiso 1 1 calc R U
C3 C 0.11934(6) 0.60186(7) 0.64689(5) 0.01933(10) Uani 1 1 d . .
H3A H 0.0766 0.6776 0.6023 0.029 Uiso 1 1 calc R U
H3B H 0.1370 0.6316 0.7158 0.029 Uiso 1 1 calc R U
H3C H 0.0627 0.5199 0.6341 0.029 Uiso 1 1 calc R U
C4 C 0.45529(5) 0.54110(6) 0.79327(4) 0.01348(9) Uani 1 1 d . .
C5 C 0.57972(6) 0.45820(7) 0.83907(5) 0.01811(10) Uani 1 1 d . .
H5A H 0.6069 0.4154 0.7863 0.027 Uiso 1 1 calc R U
H5B H 0.5641 0.3853 0.8822 0.027 Uiso 1 1 calc R U
H5C H 0.6480 0.5208 0.8781 0.027 Uiso 1 1 calc R U
C6 C 0.41066(6) 0.61143(7) 0.87338(4) 0.01749(10) Uani 1 1 d . .
H6A H 0.3867 0.5401 0.9137 0.026 Uiso 1 1 calc R U
H6B H 0.3355 0.6707 0.8420 0.026 Uiso 1 1 calc R U
H6C H 0.4811 0.6686 0.9157 0.026 Uiso 1 1 calc R U
C7 C 0.47030(5) 0.64532(6) 0.71629(4) 0.01298(8) Uani 1 1 d . .
H7 H 0.5184 0.6009 0.6748 0.016 Uiso 1 1 calc R U
C8 C 0.31619(5) 0.80300(6) 0.60055(4) 0.01401(9) Uani 1 1 d . .
C9 C 0.42311(5) 0.90655(6) 0.63123(4) 0.01317(8) Uani 1 1 d . .
C10 C 0.53115(5) 0.88199(6) 0.71420(4) 0.01336(9) Uani 1 1 d . .
C11 C 0.62899(6) 0.98152(6) 0.74764(5) 0.01684(10) Uani 1 1 d . .
H11 H 0.7014 0.9639 0.8046 0.020 Uiso 1 1 calc R U
C12 C 0.61902(6) 1.10627(7) 0.69673(5) 0.01810(10) Uani 1 1 d . .
H12 H 0.6845 1.1752 0.7182 0.022 Uiso 1 1 calc R U
C13 C 0.51144(6) 1.12908(6) 0.61348(5) 0.01622(10) Uani 1 1 d . .
C14 C 0.41325(6) 1.03166(6) 0.58013(4) 0.01543(9) Uani 1 1 d . .
H14 H 0.3406 1.0500 0.5235 0.019 Uiso 1 1 calc R U

loop_
_atom_site_aniso_label
_atom_site_aniso_U_11
_atom_site_aniso_U_22
_atom_site_aniso_U_33
_atom_site_aniso_U_23
_atom_site_aniso_U_13
_atom_site_aniso_U_12
S1 0.01683(7) 0.01252(6) 0.01657(6) 0.00170(4) 0.00117(5) -0.00295(4)
O1 0.01485(17) 0.01397(17) 0.01613(17) 0.00318(13) -0.00066(13) -0.00390(13)
O2 0.01850(19) 0.0181(2) 0.01850(19) 0.00331(15) -0.00367(15) 0.00060(15)
O3 0.0430(3) 0.0184(2) 0.0237(2) 0.00601(18) 0.0136(2) 0.0050(2)
O4 0.0329(3) 0.0180(2) 0.0468(4) 0.0058(2) 0.0180(3) -0.0062(2)
N1 0.01130(17) 0.01205(18) 0.01327(18) 0.00137(14) 0.00065(14) -0.00115(13)
N2 0.0283(3) 0.0134(2) 0.0267(3) 0.00320(18) 0.0181(2) 0.00211(18)
C1 0.01244(19) 0.0134(2) 0.0134(2) -0.00017(16) 0.00196(16) -0.00183(15)
C2 0.0224(3) 0.0185(2) 0.0137(2) -0.00269(18) 0.00265(18) -0.0026(2)
C3 0.0133(2) 0.0219(3) 0.0227(3) -0.0010(2) 0.00559(19) -0.00145(19)
C4 0.0132(2) 0.0132(2) 0.0127(2) 0.00174(16) 0.00215(16) -0.00109(16)
C5 0.0161(2) 0.0166(2) 0.0187(2) 0.00328(19) 0.00132(18) 0.00214(18)
C6 0.0178(2) 0.0202(2) 0.0145(2) -0.00017(18) 0.00513(18) -0.00121(19)
C7 0.01161(19) 0.0127(2) 0.01336(19) 0.00138(15) 0.00208(15) -0.00067(15)
C8 0.0148(2) 0.0127(2) 0.0129(2) 0.00091(16) 0.00195(16) 0.00021(16)
C9 0.0146(2) 0.01162(19) 0.0132(2) 0.00059(15) 0.00428(16) 0.00005(16)
C10 0.01306(19) 0.0127(2) 0.0147(2) 0.00083(16) 0.00482(16) -0.00094(16)
C11 0.0138(2) 0.0157(2) 0.0208(2) 0.00020(18) 0.00522(18) -0.00288(17)
C12 0.0175(2) 0.0144(2) 0.0246(3) -0.00052(19) 0.0100(2) -0.00293(18)
C13 0.0211(2) 0.0114(2) 0.0198(2) 0.00156(17) 0.01171(19) 0.00029(17)
C14 0.0195(2) 0.0127(2) 0.0152(2) 0.00134(16) 0.00709(18) 0.00129(17)

loop_
_atom_type_symbol
_atom_type_description
_atom_type_scat_dispersion_real
_atom_type_scat_dispersion_imag
_atom_type_scat_source
C C 0.0033 0.0016 'International Tables Vol C Tables 4.2.6.8 and 6.1.1.4'
H H 0.0000 0.0000 'International Tables Vol C Tables 4.2.6.8 and 6.1.1.4'
N N 0.0061 0.0033 'International Tables Vol C Tables 4.2.6.8 and 6.1.1.4'
O O 0.0106 0.0060 'International Tables Vol C Tables 4.2.6.8 and 6.1.1.4'
S S 0.1246 0.1234 'International Tables Vol C Tables 4.2.6.8 and 6.1.1.4'

loop_
_geom_angle_atom_site_label_1
_geom_angle_atom_site_label_2
_geom_angle_atom_site_label_3
_geom_angle
C4 S1 C1 94.99(2)
C10 O1 C7 116.42(4)
C8 N1 C7 121.37(5)
C8 N1 C1 121.34(5)
C7 N1 C1 114.62(4)
O4 N2 O3 123.88(6)
O4 N2 C13 118.08(6)
O3 N2 C13 118.04(6)
N1 C1 C3 111.69(5)
N1 C1 C2 111.96(5)
C3 C1 C2 110.90(5)
N1 C1 S1 103.34(3)
C3 C1 S1 110.62(4)
C2 C1 S1 108.03(4)
C1 C2 H2A 109.5
C1 C2 H2B 109.5
H2A C2 H2B 109.5
C1 C2 H2C 109.5
H2A C2 H2C 109.5
H2B C2 H2C 109.5
C1 C3 H3A 109.5
C1 C3 H3B 109.5
H3A C3 H3B 109.5
C1 C3 H3C 109.5
H3A C3 H3C 109.5
H3B C3 H3C 109.5
C5 C4 C6 111.10(5)
C5 C4 C7 111.41(5)
C6 C4 C7 112.02(5)
C5 C4 S1 109.19(4)
C6 C4 S1 112.41(4)
C7 C4 S1 100.25(4)
C4 C5 H5A 109.5
C4 C5 H5B 109.5
H5A C5 H5B 109.5
C4 C5 H5C 109.5
H5A C5 H5C 109.5
H5B C5 H5C 109.5
C4 C6 H6A 109.5
C4 C6 H6B 109.5
H6A C6 H6B 109.5
C4 C6 H6C 109.5
H6A C6 H6C 109.5
H6B C6 H6C 109.5
O1 C7 N1 112.30(4)
O1 C7 C4 108.34(4)
N1 C7 C4 106.93(4)
O1 C7 H7 109.7
N1 C7 H7 109.7
C4 C7 H7 109.7
O2 C8 N1 124.00(5)
O2 C8 C9 121.57(5)
N1 C8 C9 114.39(5)
C14 C9 C10 119.49(5)
C14 C9 C8 120.01(5)
C10 C9 C8 120.43(5)
O1 C10 C11 117.85(5)
O1 C10 C9 120.80(5)
C11 C10 C9 121.29(5)
C12 C11 C10 119.18(6)
C12 C11 H11 120.4
C10 C11 H11 120.4
C11 C12 C13 119.03(6)
C11 C12 H12 120.5
C13 C12 H12 120.5
C14 C13 C12 122.30(5)
C14 C13 N2 118.60(6)
C12 C13 N2 119.10(6)
C13 C14 C9 118.70(5)
C13 C14 H14 120.7
C9 C14 H14 120.7

loop_
_geom_bond_atom_site_label_1
_geom_bond_atom_site_label_2
_geom_bond_distance
S1 C4 1.8286(6)
S1 C1 1.8436(6)
O1 C10 1.3567(7)
O1 C7 1.4306(7)
O2 C8 1.2284(7)
O3 N2 1.2307(9)
O4 N2 1.2291(9)
N1 C8 1.3590(7)
N1 C7 1.4658(7)
N1 C1 1.4838(7)
N2 C13 1.4618(8)
C1 C3 1.5259(8)
C1 C2 1.5280(8)
C2 H2A 0.9800
C2 H2B 0.9800
C2 H2C 0.9800
C3 H3A 0.9800
C3 H3B 0.9800
C3 H3C 0.9800
C4 C5 1.5280(8)
C4 C6 1.5292(8)
C4 C7 1.5294(8)
C5 H5A 0.9800
C5 H5B 0.9800
C5 H5C 0.9800
C6 H6A 0.9800
C6 H6B 0.9800
C6 H6C 0.9800
C7 H7 1.0000
C8 C9 1.4874(8)
C9 C14 1.3902(8)
C9 C10 1.3977(8)
C10 C11 1.3976(8)
C11 C12 1.3858(9)
C11 H11 0.9500
C12 C13 1.3945(9)
C12 H12 0.9500
C13 C14 1.3863(9)
C14 H14 0.9500

loop_
_geom_torsion_atom_site_label_1
_geom_torsion_atom_site_label_2
_geom_torsion_atom_site_label_3
_geom_torsion_atom_site_label_4
_geom_torsion
C8 N1 C1 C3 -66.75(7)
C7 N1 C1 C3 131.58(5)
C8 N1 C1 C2 58.31(7)
C7 N1 C1 C2 -103.37(6)
C8 N1 C1 S1 174.32(4)
C7 N1 C1 S1 12.64(5)
C4 S1 C1 N1 13.76(4)
C4 S1 C1 C3 -105.91(4)
C4 S1 C1 C2 132.54(4)
C1 S1 C4 C5 -151.01(4)
C1 S1 C4 C6 85.23(4)
C1 S1 C4 C7 -33.90(4)
C10 O1 C7 N1 -42.95(7)
C10 O1 C7 C4 -160.82(5)
C8 N1 C7 O1 39.72(7)
C1 N1 C7 O1 -158.61(5)
C8 N1 C7 C4 158.42(5)
C1 N1 C7 C4 -39.91(6)
C5 C4 C7 O1 -77.96(6)
C6 C4 C7 O1 47.19(6)
S1 C4 C7 O1 166.60(4)
C5 C4 C7 N1 160.79(5)
C6 C4 C7 N1 -74.06(6)
S1 C4 C7 N1 45.35(5)
C7 N1 C8 O2 166.64(6)
C1 N1 C8 O2 6.20(9)
C7 N1 C8 C9 -15.64(8)
C1 N1 C8 C9 -176.08(5)
O2 C8 C9 C14 -4.57(9)
N1 C8 C9 C14 177.65(5)
O2 C8 C9 C10 172.39(6)
N1 C8 C9 C10 -5.39(8)
C7 O1 C10 C11 -158.33(5)
C7 O1 C10 C9 24.60(8)
C14 C9 C10 O1 177.74(5)
C8 C9 C10 O1 0.77(8)
C14 C9 C10 C11 0.78(9)
C8 C9 C10 C11 -176.20(5)
O1 C10 C11 C12 -177.75(5)
C9 C10 C11 C12 -0.70(9)
C10 C11 C12 C13 0.05(9)
C11 C12 C13 C14 0.53(9)
C11 C12 C13 N2 -178.63(5)
O4 N2 C13 C14 172.00(6)
O3 N2 C13 C14 -8.41(8)
O4 N2 C13 C12 -8.80(9)
O3 N2 C13 C12 170.79(6)
C12 C13 C14 C9 -0.45(9)
N2 C13 C14 C9 178.72(5)
C10 C9 C14 C13 -0.20(8)
C8 C9 C14 C13 176.79(5)
